data_4084305
loop_
_publ_author_name
'Ueno, Atsushi'
'Kayaki, Yoshihito'
'Ikariya, Takao'

_publ_section_title
;
 Heterolysis of NH-Indoles by Bifunctional Amido Complexes and
 Applications to Carboxylation with Carbon Dioxide
;
_journal_issue 17
_journal_name_full Organometallics
_journal_page_first 4479
_journal_paper_doi 10.1021/om500695a
_journal_volume 33
_journal_year 2014
_chemical_formula_moiety 'C37 H37 Ir N2'
_chemical_formula_sum 'C37 H37 Ir N2'
_chemical_formula_weight 701.93
_space_group_IT_number 14
_symmetry_cell_setting monoclinic
_symmetry_Int_Tables_number 14
_symmetry_space_group_name_Hall '-P 2ybc'
_symmetry_space_group_name_H-M 'P 1 21/c 1'
_atom_sites_solution_hydrogens geom
_atom_sites_solution_primary direct
_atom_sites_solution_secondary difmap
_cell_angle_alpha 90.0000
_cell_angle_beta 97.360(4)
_cell_angle_gamma 90.0000
_cell_formula_units_Z 4
_cell_length_a 10.878(3)
_cell_length_b 14.273(4)
_cell_length_c 19.279(5)
_cell_measurement_reflns_used 9007
_cell_measurement_temperature 93
_cell_measurement_theta_max 27.48
_cell_measurement_theta_min 3.02
_cell_volume 2968.6(14)
_computing_cell_refinement CrystalClear
_computing_data_collection 'CrystalClear (Rigaku Corp., 2000)'
_computing_data_reduction CrystalClear
_computing_molecular_graphics 'CrystalStructure 4.0'
_computing_publication_material 'CrystalStructure 4.0 (Rigaku, 2010)'
_computing_structure_refinement 'CRYSTALS (Carruthers, et al., 1999)'
_computing_structure_solution 'SIR2002 (Burla, et al., 2003)'
_diffrn_ambient_temperature 93
_diffrn_detector_area_resol_mean 7.314
_diffrn_measured_fraction_theta_full 0.998
_diffrn_measured_fraction_theta_max 0.998
_diffrn_measurement_device_type 'Rigaku Saturn70'
_diffrn_measurement_method \w
_diffrn_radiation_type 'Mo K\a'
_diffrn_radiation_wavelength 0.71070
_diffrn_reflns_av_R_equivalents 0.0494
_diffrn_reflns_limit_h_max 14
_diffrn_reflns_limit_h_min -10
_diffrn_reflns_limit_k_max 18
_diffrn_reflns_limit_k_min -18
_diffrn_reflns_limit_l_max 24
_diffrn_reflns_limit_l_min -24
_diffrn_reflns_number 23460
_diffrn_reflns_theta_full 27.48
_diffrn_reflns_theta_max 27.48
_diffrn_standards_number 0
_exptl_absorpt_coefficient_mu 4.538
_exptl_absorpt_correction_T_max 0.696
_exptl_absorpt_correction_T_min 0.608
_exptl_absorpt_correction_type multi-scan
_exptl_absorpt_process_details 'REQAB (Rigaku, 1998)'
_exptl_crystal_colour paleYellow
_exptl_crystal_density_diffrn 1.570
_exptl_crystal_density_method 'not measured'
_exptl_crystal_description block
_exptl_crystal_F_000 1400.00
_exptl_crystal_size_max 0.150
_exptl_crystal_size_mid 0.100
_exptl_crystal_size_min 0.080
_refine_diff_density_max 5.850
_refine_diff_density_min -6.480
_refine_ls_extinction_method none
_refine_ls_goodness_of_fit_ref 1.000
_refine_ls_hydrogen_treatment constr
_refine_ls_number_parameters 398
_refine_ls_number_reflns 23460
_refine_ls_R_factor_gt 0.0418
_refine_ls_shift/su_max 0.000
_refine_ls_structure_factor_coef Fsqd
_refine_ls_weighting_details 'w = 1/[0.0010Fo^2^ + 0.7250\s(Fo^2^) + 0.5000]/(4Fo^2^)'
_refine_ls_weighting_scheme calc
_refine_ls_wR_factor_ref 0.1163
_reflns_number_gt 17409
_reflns_number_total 6790
_reflns_threshold_expression F^2^>2.0\s(F^2^)
_cod_data_source_file om500695a_si_002.cif
_cod_data_source_block '_3b'
_cod_original_cell_volume 2968.5(13)
_cod_database_code 4084305

loop_
_symmetry_equiv_pos_site_id
_symmetry_equiv_pos_as_xyz
1 +X,+Y,+Z
2 -X,1/2+Y,1/2-Z
3 -X,-Y,-Z
4 +X,1/2-Y,1/2+Z

loop_
_atom_site_label
_atom_site_type_symbol
_atom_site_fract_x
_atom_site_fract_y
_atom_site_fract_z
_atom_site_U_iso_or_equiv
_atom_site_adp_type
_atom_site_occupancy
_atom_site_symmetry_multiplicity
_atom_site_calc_flag
_atom_site_refinement_flags
Ir(1) Ir 0.251430(10) 0.130230(10) 0.169930(10) 0.01053(4) Uani 1.0 4 d .
N(1) N 0.1120(3) 0.1734(2) 0.23001(15) 0.0134(8) Uani 1.0 4 d .
N(2) N 0.3345(3) 0.08335(19) 0.26768(15) 0.0130(8) Uani 1.0 4 d .
C(1) C 0.3984(4) 0.1199(3) 0.10593(19) 0.0186(10) Uani 1.0 4 d .
C(2) C 0.4178(3) 0.2084(3) 0.14458(19) 0.0155(10) Uani 1.0 4 d .
C(3) C 0.3136(4) 0.2658(3) 0.12636(19) 0.0179(10) Uani 1.0 4 d .
C(4) C 0.2273(4) 0.2158(3) 0.07519(19) 0.0162(10) Uani 1.0 4 d .
C(5) C 0.2834(4) 0.1289(3) 0.06080(18) 0.0179(10) Uani 1.0 4 d .
C(6) C 0.4930(4) 0.0445(3) 0.1053(3) 0.0308(13) Uani 1.0 4 d .
C(7) C 0.5306(4) 0.2301(3) 0.1952(2) 0.0251(11) Uani 1.0 4 d .
C(8) C 0.2913(4) 0.3636(3) 0.1515(3) 0.0291(12) Uani 1.0 4 d .
C(9) C 0.1141(4) 0.2581(3) 0.0345(2) 0.0269(12) Uani 1.0 4 d .
C(10) C 0.2297(4) 0.0599(3) 0.0066(2) 0.0281(12) Uani 1.0 4 d .
C(11) C 0.1392(4) 0.0143(3) 0.16485(18) 0.0136(9) Uani 1.0 4 d .
C(12) C 0.1667(4) -0.0738(3) 0.13850(18) 0.0160(10) Uani 1.0 4 d .
C(13) C 0.0805(4) -0.1467(3) 0.13235(19) 0.0179(10) Uani 1.0 4 d .
C(14) C -0.0359(4) -0.1339(3) 0.15383(18) 0.0169(9) Uani 1.0 4 d .
C(15) C -0.0626(4) -0.0495(3) 0.18291(19) 0.0171(10) Uani 1.0 4 d .
C(16) C 0.0231(3) 0.0246(3) 0.18789(18) 0.0128(9) Uani 1.0 4 d .
C(17) C -0.0103(3) 0.1201(3) 0.21580(17) 0.0111(9) Uani 1.0 4 d .
C(18) C -0.0633(4) 0.1080(3) 0.28532(18) 0.0142(9) Uani 1.0 4 d .
C(19) C 0.0127(4) 0.0714(3) 0.3425(2) 0.0218(11) Uani 1.0 4 d .
C(20) C -0.0318(5) 0.0575(3) 0.4053(2) 0.0307(13) Uani 1.0 4 d .
C(21) C -0.1547(5) 0.0771(3) 0.4122(3) 0.0303(13) Uani 1.0 4 d .
C(22) C -0.2336(4) 0.1113(3) 0.3545(3) 0.0283(12) Uani 1.0 4 d .
C(23) C -0.1865(4) 0.1263(3) 0.2920(2) 0.0220(11) Uani 1.0 4 d .
C(24) C -0.0933(3) 0.1781(3) 0.16130(18) 0.0128(9) Uani 1.0 4 d .
C(25) C -0.1436(4) 0.1415(3) 0.09749(19) 0.0181(10) Uani 1.0 4 d .
C(26) C -0.2160(4) 0.1971(3) 0.0485(2) 0.0229(11) Uani 1.0 4 d .
C(27) C -0.2381(4) 0.2896(3) 0.0627(2) 0.0231(11) Uani 1.0 4 d .
C(28) C -0.1860(4) 0.3277(3) 0.1266(2) 0.0202(10) Uani 1.0 4 d .
C(29) C -0.1163(4) 0.2723(3) 0.17566(19) 0.0161(10) Uani 1.0 4 d .
C(30) C 0.3673(3) -0.0066(3) 0.28742(19) 0.0162(10) Uani 1.0 4 d .
C(31) C 0.4211(4) -0.0110(3) 0.35585(19) 0.0198(10) Uani 1.0 4 d .
C(32) C 0.4219(4) 0.0823(3) 0.38177(19) 0.0186(10) Uani 1.0 4 d .
C(33) C 0.4622(4) 0.1251(3) 0.44666(19) 0.0237(11) Uani 1.0 4 d .
C(34) C 0.4512(4) 0.2209(3) 0.4538(2) 0.0277(12) Uani 1.0 4 d .
C(35) C 0.3996(4) 0.2757(3) 0.3971(3) 0.0253(11) Uani 1.0 4 d .
C(36) C 0.3573(4) 0.2360(3) 0.33252(19) 0.0177(10) Uani 1.0 4 d .
C(37) C 0.3685(3) 0.1390(3) 0.32534(18) 0.0129(9) Uani 1.0 4 d .
H(1) H 0.1429 0.1654 0.2780 0.0160 Uiso 1.0 4 calc R
H(2) H 0.0956 0.2379 0.2208 0.0158 Uiso 1.0 4 calc R
H(3) H 0.5635 0.0591 0.1378 0.0389 Uiso 1.0 4 calc R
H(4) H 0.5170 0.0392 0.0597 0.0388 Uiso 1.0 4 calc R
H(5) H 0.4583 -0.0131 0.1179 0.0390 Uiso 1.0 4 calc R
H(6) H 0.5198 0.2887 0.2170 0.0299 Uiso 1.0 4 calc R
H(7) H 0.6011 0.2330 0.1708 0.0299 Uiso 1.0 4 calc R
H(8) H 0.5425 0.1824 0.2298 0.0297 Uiso 1.0 4 calc R
H(9) H 0.2158 0.3871 0.1276 0.0355 Uiso 1.0 4 calc R
H(10) H 0.3579 0.4030 0.1426 0.0356 Uiso 1.0 4 calc R
H(11) H 0.2863 0.3623 0.2004 0.0354 Uiso 1.0 4 calc R
H(12) H 0.0800 0.2151 -0.0004 0.0328 Uiso 1.0 4 calc R
H(13) H 0.1360 0.3144 0.0128 0.0326 Uiso 1.0 4 calc R
H(14) H 0.0544 0.2715 0.0651 0.0325 Uiso 1.0 4 calc R
H(15) H 0.2843 0.0080 0.0062 0.0346 Uiso 1.0 4 calc R
H(16) H 0.2192 0.0888 -0.0381 0.0345 Uiso 1.0 4 calc R
H(17) H 0.1517 0.0389 0.0176 0.0345 Uiso 1.0 4 calc R
H(18) H 0.2463 -0.0837 0.1246 0.0190 Uiso 1.0 4 calc R
H(19) H 0.1016 -0.2049 0.1132 0.0212 Uiso 1.0 4 calc R
H(20) H -0.0954 -0.1829 0.1487 0.0199 Uiso 1.0 4 calc R
H(21) H -0.1398 -0.0409 0.2001 0.0202 Uiso 1.0 4 calc R
H(22) H 0.0961 0.0558 0.3379 0.0261 Uiso 1.0 4 calc R
H(23) H 0.0217 0.0344 0.4443 0.0364 Uiso 1.0 4 calc R
H(24) H -0.1853 0.0669 0.4556 0.0380 Uiso 1.0 4 calc R
H(25) H -0.3179 0.1246 0.3589 0.0363 Uiso 1.0 4 calc R
H(26) H -0.2397 0.1498 0.2530 0.0271 Uiso 1.0 4 calc R
H(27) H -0.1282 0.0779 0.0872 0.0213 Uiso 1.0 4 calc R
H(28) H -0.2502 0.1707 0.0050 0.0272 Uiso 1.0 4 calc R
H(29) H -0.2881 0.3272 0.0296 0.0278 Uiso 1.0 4 calc R
H(30) H -0.1988 0.3920 0.1364 0.0244 Uiso 1.0 4 calc R
H(31) H -0.0830 0.2984 0.2194 0.0191 Uiso 1.0 4 calc R
H(32) H 0.3555 -0.0592 0.2571 0.0197 Uiso 1.0 4 calc R
H(33) H 0.4511 -0.0652 0.3812 0.0234 Uiso 1.0 4 calc R
H(34) H 0.4970 0.0881 0.4853 0.0280 Uiso 1.0 4 calc R
H(35) H 0.4779 0.2500 0.4975 0.0331 Uiso 1.0 4 calc R
H(36) H 0.3942 0.3417 0.4026 0.0302 Uiso 1.0 4 calc R
H(37) H 0.3212 0.2731 0.2944 0.0207 Uiso 1.0 4 calc R

loop_
_atom_site_aniso_label
_atom_site_aniso_U_11
_atom_site_aniso_U_22
_atom_site_aniso_U_33
_atom_site_aniso_U_12
_atom_site_aniso_U_13
_atom_site_aniso_U_23
Ir(1) 0.00979(7) 0.01145(7) 0.01018(7) 0.00063(5) 0.00066(5) 0.00042(6)
N(1) 0.0108(15) 0.0111(15) 0.0176(16) -0.0001(12) -0.0012(13) -0.0008(13)
N(2) 0.0111(15) 0.0135(15) 0.0137(15) -0.0028(12) -0.0008(12) 0.0006(12)
C(1) 0.021(2) 0.021(2) 0.0162(18) 0.0030(16) 0.0111(15) 0.0054(16)
C(2) 0.0090(17) 0.022(2) 0.0158(19) -0.0060(14) 0.0025(14) 0.0033(16)
C(3) 0.021(2) 0.0178(19) 0.0160(19) -0.0041(15) 0.0061(16) 0.0066(16)
C(4) 0.0145(18) 0.0181(19) 0.0160(19) -0.0012(14) 0.0020(15) 0.0099(16)
C(5) 0.0173(18) 0.026(2) 0.0110(17) -0.0007(16) 0.0043(14) 0.0025(16)
C(6) 0.027(3) 0.030(3) 0.040(3) 0.0111(19) 0.020(2) 0.004(2)
C(7) 0.0138(19) 0.032(3) 0.028(3) -0.0033(17) -0.0005(17) 0.0053(19)
C(8) 0.030(3) 0.022(3) 0.035(3) -0.0041(18) 0.004(2) 0.0004(19)
C(9) 0.023(3) 0.035(3) 0.023(3) 0.0026(18) 0.0034(18) 0.0129(19)
C(10) 0.042(3) 0.029(3) 0.015(2) -0.0067(19) 0.0094(19) -0.0016(18)
C(11) 0.0162(18) 0.0120(17) 0.0117(18) 0.0011(14) -0.0022(14) 0.0020(14)
C(12) 0.0187(19) 0.0179(19) 0.0113(18) 0.0019(15) 0.0004(15) -0.0009(15)
C(13) 0.026(2) 0.0124(19) 0.0147(18) 0.0020(15) -0.0008(16) -0.0005(15)
C(14) 0.026(2) 0.0122(18) 0.0116(17) -0.0037(15) -0.0021(15) -0.0015(15)
C(15) 0.0144(19) 0.020(2) 0.0161(19) -0.0030(15) 0.0005(15) -0.0003(16)
C(16) 0.0103(17) 0.0153(18) 0.0117(17) -0.0027(14) -0.0024(14) -0.0020(14)
C(17) 0.0096(16) 0.0165(18) 0.0065(15) -0.0007(14) -0.0021(13) 0.0011(14)
C(18) 0.0168(18) 0.0130(18) 0.0132(17) -0.0031(14) 0.0037(14) -0.0029(15)
C(19) 0.022(2) 0.025(2) 0.018(2) -0.0024(17) 0.0024(17) 0.0011(17)
C(20) 0.043(3) 0.031(3) 0.017(3) -0.006(2) 0.001(2) 0.0024(19)
C(21) 0.045(3) 0.024(3) 0.027(3) -0.008(2) 0.022(2) -0.0046(19)
C(22) 0.028(3) 0.0094(19) 0.053(3) -0.0013(16) 0.029(2) 0.0009(19)
C(23) 0.023(2) 0.021(2) 0.024(2) -0.0021(17) 0.0093(17) 0.0017(18)
C(24) 0.0115(17) 0.0148(18) 0.0112(17) -0.0018(14) -0.0016(14) -0.0004(15)
C(25) 0.0185(19) 0.019(2) 0.0165(19) 0.0019(15) -0.0014(15) 0.0047(16)
C(26) 0.016(2) 0.032(3) 0.019(2) -0.0035(17) -0.0009(16) 0.0008(18)
C(27) 0.018(2) 0.025(3) 0.028(3) 0.0013(16) 0.0047(17) 0.0099(18)
C(28) 0.0155(19) 0.017(2) 0.029(3) 0.0036(15) 0.0056(17) 0.0022(17)
C(29) 0.0124(18) 0.0196(19) 0.0157(19) -0.0007(15) -0.0006(15) -0.0007(16)
C(30) 0.0153(18) 0.0133(18) 0.021(2) -0.0010(14) 0.0042(15) 0.0044(16)
C(31) 0.018(2) 0.019(2) 0.021(2) -0.0013(15) -0.0028(16) 0.0050(16)
C(32) 0.0162(19) 0.020(2) 0.019(2) -0.0011(15) 0.0008(16) 0.0005(16)
C(33) 0.018(2) 0.040(3) 0.0123(18) -0.0023(18) -0.0024(15) 0.0008(18)
C(34) 0.023(3) 0.039(3) 0.021(3) -0.0024(19) 0.0012(18) -0.0130(19)
C(35) 0.019(2) 0.025(3) 0.031(3) 0.0006(17) -0.0002(18) -0.0084(19)
C(36) 0.0132(18) 0.022(2) 0.017(2) -0.0001(15) -0.0017(15) -0.0018(16)
C(37) 0.0103(17) 0.0175(19) 0.0112(17) -0.0015(14) 0.0024(13) 0.0003(15)

loop_
_atom_type_symbol
_atom_type_description
_atom_type_scat_dispersion_real
_atom_type_scat_dispersion_imag
_atom_type_scat_source
C C 0.003 0.002
;
International Tables for Crystallography
(1992, Vol. C, Tables 4.2.6.8 and 6.1.1.4)
;
H H 0.000 0.000
;
International Tables for Crystallography
(1992, Vol. C, Table 6.1.1.4)
;
Ir Ir -1.444 7.990
;
International Tables for Crystallography
(1992, Vol. C, Tables 4.2.6.8 and 6.1.1.4)
;
N N 0.006 0.003
;
International Tables for Crystallography
(1992, Vol. C, Tables 4.2.6.8 and 6.1.1.4)
;

loop_
_geom_angle_atom_site_label_1
_geom_angle_atom_site_label_2
_geom_angle_atom_site_label_3
_geom_angle
_geom_angle_publ_flag
N(1) Ir(1) N(2) 81.79(11) yes
N(1) Ir(1) C(1) 166.99(13) yes
N(1) Ir(1) C(2) 129.24(13) yes
N(1) Ir(1) C(3) 103.01(13) yes
N(1) Ir(1) C(4) 106.10(13) yes
N(1) Ir(1) C(5) 138.33(12) yes
N(1) Ir(1) C(11) 78.27(13) yes
N(2) Ir(1) C(1) 103.20(13) yes
N(2) Ir(1) C(2) 95.07(12) yes
N(2) Ir(1) C(3) 119.73(12) yes
N(2) Ir(1) C(4) 157.43(12) yes
N(2) Ir(1) C(5) 139.79(13) yes
N(2) Ir(1) C(11) 88.33(12) yes
C(1) Ir(1) C(2) 39.11(14) yes
C(1) Ir(1) C(3) 64.03(14) yes
C(1) Ir(1) C(4) 64.93(14) yes
C(1) Ir(1) C(5) 38.77(13) yes
C(1) Ir(1) C(11) 113.59(15) yes
C(2) Ir(1) C(3) 36.57(13) yes
C(2) Ir(1) C(4) 63.37(13) yes
C(2) Ir(1) C(5) 63.79(14) yes
C(2) Ir(1) C(11) 152.49(14) yes
C(3) Ir(1) C(4) 38.39(13) yes
C(3) Ir(1) C(5) 63.47(14) yes
C(3) Ir(1) C(11) 151.92(13) yes
C(4) Ir(1) C(5) 38.16(14) yes
C(4) Ir(1) C(11) 113.81(13) yes
C(5) Ir(1) C(11) 96.58(14) yes
Ir(1) N(1) C(17) 115.2(2) yes
Ir(1) N(2) C(30) 128.0(3) yes
Ir(1) N(2) C(37) 125.6(3) yes
C(30) N(2) C(37) 106.4(3) yes
Ir(1) C(1) C(2) 73.6(3) yes
Ir(1) C(1) C(5) 71.8(3) yes
Ir(1) C(1) C(6) 128.4(3) yes
C(2) C(1) C(5) 106.8(3) yes
C(2) C(1) C(6) 124.8(4) yes
C(5) C(1) C(6) 127.5(4) yes
Ir(1) C(2) C(1) 67.3(2) yes
Ir(1) C(2) C(3) 72.3(2) yes
Ir(1) C(2) C(7) 125.4(3) yes
C(1) C(2) C(3) 108.4(3) yes
C(1) C(2) C(7) 124.1(4) yes
C(3) C(2) C(7) 127.5(4) yes
Ir(1) C(3) C(2) 71.1(2) yes
Ir(1) C(3) C(4) 68.5(2) yes
Ir(1) C(3) C(8) 127.5(3) yes
C(2) C(3) C(4) 108.2(3) yes
C(2) C(3) C(8) 128.1(4) yes
C(4) C(3) C(8) 123.7(4) yes
Ir(1) C(4) C(3) 73.1(2) yes
Ir(1) C(4) C(5) 70.6(2) yes
Ir(1) C(4) C(9) 131.7(3) yes
C(3) C(4) C(5) 107.6(3) yes
C(3) C(4) C(9) 124.8(4) yes
C(5) C(4) C(9) 126.3(4) yes
Ir(1) C(5) C(1) 69.5(2) yes
Ir(1) C(5) C(4) 71.2(2) yes
Ir(1) C(5) C(10) 125.7(3) yes
C(1) C(5) C(4) 108.7(3) yes
C(1) C(5) C(10) 126.6(4) yes
C(4) C(5) C(10) 124.7(4) yes
Ir(1) C(11) C(12) 125.9(3) yes
Ir(1) C(11) C(16) 117.2(3) yes
C(12) C(11) C(16) 116.9(4) yes
C(11) C(12) C(13) 121.8(4) yes
C(12) C(13) C(14) 120.2(4) yes
C(13) C(14) C(15) 118.9(4) yes
C(14) C(15) C(16) 120.9(4) yes
C(11) C(16) C(15) 121.2(4) yes
C(11) C(16) C(17) 118.1(3) yes
C(15) C(16) C(17) 120.7(4) yes
N(1) C(17) C(16) 105.5(3) yes
N(1) C(17) C(18) 108.4(3) yes
N(1) C(17) C(24) 106.0(3) yes
C(16) C(17) C(18) 110.0(3) yes
C(16) C(17) C(24) 112.7(3) yes
C(18) C(17) C(24) 113.8(3) yes
C(17) C(18) C(19) 118.8(4) yes
C(17) C(18) C(23) 122.4(3) yes
C(19) C(18) C(23) 118.6(4) yes
C(18) C(19) C(20) 120.7(4) yes
C(19) C(20) C(21) 120.5(4) yes
C(20) C(21) C(22) 119.5(4) yes
C(21) C(22) C(23) 119.1(4) yes
C(18) C(23) C(22) 121.4(4) yes
C(17) C(24) C(25) 122.3(3) yes
C(17) C(24) C(29) 119.1(3) yes
C(25) C(24) C(29) 118.5(3) yes
C(24) C(25) C(26) 120.8(4) yes
C(25) C(26) C(27) 120.6(4) yes
C(26) C(27) C(28) 119.1(4) yes
C(27) C(28) C(29) 120.3(4) yes
C(24) C(29) C(28) 120.6(4) yes
N(2) C(30) C(31) 111.9(4) yes
C(30) C(31) C(32) 106.1(4) yes
C(31) C(32) C(33) 134.8(4) yes
C(31) C(32) C(37) 106.3(3) yes
C(33) C(32) C(37) 118.9(4) yes
C(32) C(33) C(34) 119.7(4) yes
C(33) C(34) C(35) 120.4(4) yes
C(34) C(35) C(36) 121.6(4) yes
C(35) C(36) C(37) 118.0(4) yes
N(2) C(37) C(32) 109.3(3) yes
N(2) C(37) C(36) 129.3(3) yes
C(32) C(37) C(36) 121.4(4) yes
Ir(1) N(1) H(1) 107.989 no
Ir(1) N(1) H(2) 108.140 no
C(17) N(1) H(1) 107.836 no
C(17) N(1) H(2) 108.096 no
H(1) N(1) H(2) 109.463 no
C(1) C(6) H(3) 109.651 no
C(1) C(6) H(4) 109.748 no
C(1) C(6) H(5) 109.003 no
H(3) C(6) H(4) 109.475 no
H(3) C(6) H(5) 109.473 no
H(4) C(6) H(5) 109.476 no
C(2) C(7) H(6) 109.422 no
C(2) C(7) H(7) 109.374 no
C(2) C(7) H(8) 109.615 no
H(6) C(7) H(7) 109.472 no
H(6) C(7) H(8) 109.475 no
H(7) C(7) H(8) 109.470 no
C(3) C(8) H(9) 109.607 no
C(3) C(8) H(10) 109.371 no
C(3) C(8) H(11) 109.428 no
H(9) C(8) H(10) 109.466 no
H(9) C(8) H(11) 109.478 no
H(10) C(8) H(11) 109.478 no
C(4) C(9) H(12) 109.209 no
C(4) C(9) H(13) 109.572 no
C(4) C(9) H(14) 109.633 no
H(12) C(9) H(13) 109.467 no
H(12) C(9) H(14) 109.467 no
H(13) C(9) H(14) 109.479 no
C(5) C(10) H(15) 109.311 no
C(5) C(10) H(16) 109.778 no
C(5) C(10) H(17) 109.324 no
H(15) C(10) H(16) 109.468 no
H(15) C(10) H(17) 109.468 no
H(16) C(10) H(17) 109.477 no
C(11) C(12) H(18) 118.738 no
C(13) C(12) H(18) 119.490 no
C(12) C(13) H(19) 119.488 no
C(14) C(13) H(19) 120.261 no
C(13) C(14) H(20) 120.436 no
C(15) C(14) H(20) 120.678 no
C(14) C(15) H(21) 119.858 no
C(16) C(15) H(21) 119.208 no
C(18) C(19) H(22) 119.456 no
C(20) C(19) H(22) 119.796 no
C(19) C(20) H(23) 119.919 no
C(21) C(20) H(23) 119.560 no
C(20) C(21) H(24) 120.246 no
C(22) C(21) H(24) 120.222 no
C(21) C(22) H(25) 119.882 no
C(23) C(22) H(25) 121.022 no
C(18) C(23) H(26) 119.288 no
C(22) C(23) H(26) 119.281 no
C(24) C(25) H(27) 119.206 no
C(26) C(25) H(27) 120.032 no
C(25) C(26) H(28) 119.654 no
C(27) C(26) H(28) 119.761 no
C(26) C(27) H(29) 120.597 no
C(28) C(27) H(29) 120.260 no
C(27) C(28) H(30) 119.940 no
C(29) C(28) H(30) 119.737 no
C(24) C(29) H(31) 119.552 no
C(28) C(29) H(31) 119.825 no
N(2) C(30) H(32) 123.992 no
C(31) C(30) H(32) 124.112 no
C(30) C(31) H(33) 127.328 no
C(32) C(31) H(33) 126.595 no
C(32) C(33) H(34) 120.108 no
C(34) C(33) H(34) 120.142 no
C(33) C(34) H(35) 120.064 no
C(35) C(34) H(35) 119.556 no
C(34) C(35) H(36) 119.381 no
C(36) C(35) H(36) 119.016 no
C(35) C(36) H(37) 121.470 no
C(37) C(36) H(37) 120.560 no

loop_
_geom_bond_atom_site_label_1
_geom_bond_atom_site_label_2
_geom_bond_distance
_geom_bond_publ_flag
Ir(1) N(1) 2.115(3) yes
Ir(1) N(2) 2.093(3) yes
Ir(1) C(1) 2.146(4) yes
Ir(1) C(2) 2.233(4) yes
Ir(1) C(3) 2.248(4) yes
Ir(1) C(4) 2.185(4) yes
Ir(1) C(5) 2.176(4) yes
Ir(1) C(11) 2.051(4) yes
N(1) C(17) 1.527(5) yes
N(2) C(30) 1.373(5) yes
N(2) C(37) 1.378(5) yes
C(1) C(2) 1.468(6) yes
C(1) C(5) 1.435(5) yes
C(1) C(6) 1.490(6) yes
C(2) C(3) 1.406(5) yes
C(2) C(7) 1.499(5) yes
C(3) C(4) 1.459(5) yes
C(3) C(8) 1.508(6) yes
C(4) C(5) 1.425(6) yes
C(4) C(9) 1.500(6) yes
C(5) C(10) 1.498(6) yes
C(11) C(12) 1.403(5) yes
C(11) C(16) 1.398(5) yes
C(12) C(13) 1.395(5) yes
C(13) C(14) 1.393(6) yes
C(14) C(15) 1.375(5) yes
C(15) C(16) 1.405(5) yes
C(16) C(17) 1.526(5) yes
C(17) C(18) 1.535(5) yes
C(17) C(24) 1.537(5) yes
C(18) C(19) 1.392(5) yes
C(18) C(23) 1.388(6) yes
C(19) C(20) 1.374(6) yes
C(20) C(21) 1.388(7) yes
C(21) C(22) 1.403(6) yes
C(22) C(23) 1.385(7) yes
C(24) C(25) 1.383(5) yes
C(24) C(29) 1.402(5) yes
C(25) C(26) 1.396(5) yes
C(26) C(27) 1.375(6) yes
C(27) C(28) 1.399(6) yes
C(28) C(29) 1.383(5) yes
C(30) C(31) 1.374(5) yes
C(31) C(32) 1.421(6) yes
C(32) C(33) 1.411(6) yes
C(32) C(37) 1.419(5) yes
C(33) C(34) 1.381(6) yes
C(34) C(35) 1.402(6) yes
C(35) C(36) 1.391(6) yes
C(36) C(37) 1.398(5) yes
N(1) H(1) 0.950 no
N(1) H(2) 0.950 no
C(6) H(3) 0.950 no
C(6) H(4) 0.950 no
C(6) H(5) 0.950 no
C(7) H(6) 0.950 no
C(7) H(7) 0.950 no
C(7) H(8) 0.950 no
C(8) H(9) 0.950 no
C(8) H(10) 0.950 no
C(8) H(11) 0.950 no
C(9) H(12) 0.950 no
C(9) H(13) 0.950 no
C(9) H(14) 0.950 no
C(10) H(15) 0.950 no
C(10) H(16) 0.950 no
C(10) H(17) 0.950 no
C(12) H(18) 0.950 no
C(13) H(19) 0.950 no
C(14) H(20) 0.950 no
C(15) H(21) 0.950 no
C(19) H(22) 0.950 no
C(20) H(23) 0.950 no
C(21) H(24) 0.950 no
C(22) H(25) 0.950 no
C(23) H(26) 0.950 no
C(25) H(27) 0.950 no
C(26) H(28) 0.950 no
C(27) H(29) 0.950 no
C(28) H(30) 0.950 no
C(29) H(31) 0.950 no
C(30) H(32) 0.950 no
C(31) H(33) 0.950 no
C(33) H(34) 0.950 no
C(34) H(35) 0.950 no
C(35) H(36) 0.950 no
C(36) H(37) 0.950 no

loop_
_geom_contact_atom_site_label_1
_geom_contact_atom_site_label_2
_geom_contact_distance
_geom_contact_publ_flag
_geom_contact_site_symmetry_2
Ir(1) C(36) 3.536(4) no .
N(1) C(19) 2.931(5) no .
N(1) C(25) 3.556(5) no .
N(1) C(29) 2.931(5) no .
N(1) C(36) 3.236(5) no .
N(1) C(37) 3.176(5) no .
N(2) C(7) 3.414(5) no .
C(5) C(12) 3.565(6) no .
C(6) C(7) 3.163(6) no .
C(6) C(10) 3.236(6) no .
C(7) C(8) 3.249(6) no .
C(7) C(36) 3.442(6) no .
C(7) C(37) 3.497(6) no .
C(8) C(9) 3.156(6) no .
C(9) C(10) 3.170(6) no .
C(10) C(11) 3.387(6) no .
C(10) C(12) 3.320(6) no .
C(11) C(14) 2.836(5) no .
C(11) C(24) 3.438(5) no .
C(11) C(30) 3.214(5) no .
C(12) C(15) 2.761(6) no .
C(12) C(30) 3.510(5) no .
C(13) C(16) 2.771(5) no .
C(15) C(18) 2.993(5) no .
C(15) C(19) 3.532(6) no .
C(15) C(24) 3.287(5) no .
C(15) C(25) 3.248(5) no .
C(16) C(19) 3.071(6) no .
C(16) C(23) 3.537(6) no .
C(16) C(25) 2.881(5) no .
C(18) C(21) 2.791(6) no .
C(18) C(29) 3.160(5) no .
C(19) C(22) 2.777(6) no .
C(20) C(23) 2.760(6) no .
C(23) C(24) 2.930(6) no .
C(23) C(29) 3.225(6) no .
C(24) C(27) 2.803(5) no .
C(25) C(28) 2.767(6) no .
C(26) C(29) 2.767(6) no .
C(30) C(36) 3.574(6) no .
C(32) C(35) 2.790(6) no .
C(33) C(36) 2.830(6) no .
C(34) C(37) 2.782(6) no .
C(8) C(21) 3.541(6) no 2_555
C(8) C(22) 3.590(6) no 2_555
C(10) C(25) 3.563(6) no 3_555
C(21) C(8) 3.541(6) no 2_545
C(22) C(8) 3.590(6) no 2_545
C(25) C(10) 3.563(6) no 3_555
C(28) C(31) 3.490(6) no 2_555
C(31) C(28) 3.490(6) no 2_545
Ir(1) H(5) 3.2913 no .
Ir(1) H(8) 3.3130 no .
Ir(1) H(11) 3.3766 no .
Ir(1) H(14) 3.4106 no .
Ir(1) H(17) 3.2677 no .
Ir(1) H(18) 3.1752 no .
Ir(1) H(32) 3.3061 no .
Ir(1) H(37) 3.1661 no .
N(1) H(11) 3.3864 no .
N(1) H(14) 3.4573 no .
N(1) H(22) 2.6955 no .
N(1) H(31) 2.7589 no .
N(1) H(37) 2.8323 no .
N(2) H(1) 2.4203 no .
N(2) H(2) 3.4400 no .
N(2) H(8) 2.8418 no .
N(2) H(22) 3.1001 no .
N(2) H(33) 3.1905 no .
N(2) H(37) 2.7644 no .
C(1) H(6) 3.3776 no .
C(1) H(7) 2.8850 no .
C(1) H(8) 2.8277 no .
C(1) H(15) 2.6798 no .
C(1) H(16) 3.2127 no .
C(1) H(17) 3.2042 no .
C(1) H(18) 3.3864 no .
C(2) H(3) 2.6691 no .
C(2) H(4) 3.1820 no .
C(2) H(5) 3.2422 no .
C(2) H(9) 3.3551 no .
C(2) H(10) 2.8522 no .
C(2) H(11) 2.9017 no .
C(2) H(37) 3.3275 no .
C(3) H(2) 3.1950 no .
C(3) H(6) 2.6814 no .
C(3) H(7) 3.1693 no .
C(3) H(8) 3.2128 no .
C(3) H(12) 3.3704 no .
C(3) H(13) 2.8146 no .
C(3) H(14) 2.9148 no .
C(3) H(37) 3.2309 no .
C(4) H(2) 3.3267 no .
C(4) H(9) 2.6554 no .
C(4) H(10) 3.2210 no .
C(4) H(11) 3.1957 no .
C(4) H(15) 3.3408 no .
C(4) H(16) 2.8307 no .
C(4) H(17) 2.8361 no .
C(5) H(3) 3.3647 no .
C(5) H(4) 2.8476 no .
C(5) H(5) 2.8986 no .
C(5) H(12) 2.6707 no .
C(5) H(13) 3.1717 no .
C(5) H(14) 3.2259 no .
C(5) H(18) 3.3180 no .
C(6) H(7) 3.1360 no .
C(6) H(8) 3.0976 no .
C(6) H(15) 2.8225 no .
C(6) H(18) 3.3085 no .
C(7) H(3) 2.7217 no .
C(7) H(10) 3.1883 no .
C(7) H(11) 3.2713 no .
C(7) H(37) 3.2150 no .
C(8) H(2) 3.2041 no .
C(8) H(6) 2.8486 no .
C(8) H(13) 3.0565 no .
C(8) H(14) 3.1693 no .
C(8) H(37) 3.0207 no .
C(9) H(9) 2.7073 no .
C(9) H(16) 3.0847 no .
C(9) H(17) 3.1769 no .
C(10) H(4) 3.1754 no .
C(10) H(5) 3.2416 no .
C(10) H(12) 2.7419 no .
C(10) H(18) 3.0498 no .
C(11) H(1) 3.0633 no .
C(11) H(2) 3.4208 no .
C(11) H(17) 2.8799 no .
C(11) H(19) 3.2935 no .
C(11) H(21) 3.2897 no .
C(11) H(22) 3.4791 no .
C(11) H(27) 3.2264 no .
C(11) H(32) 2.9547 no .
C(12) H(5) 3.3606 no .
C(12) H(15) 3.2160 no .
C(12) H(17) 2.8190 no .
C(12) H(20) 3.2770 no .
C(12) H(32) 2.8790 no .
C(13) H(17) 3.5979 no .
C(13) H(21) 3.2451 no .
C(14) H(18) 3.2709 no .
C(14) H(27) 3.3860 no .
C(15) H(19) 3.2453 no .
C(15) H(22) 3.5847 no .
C(15) H(27) 2.6236 no .
C(16) H(1) 2.8587 no .
C(16) H(2) 3.1879 no .
C(16) H(18) 3.2459 no .
C(16) H(20) 3.2795 no .
C(16) H(22) 2.9339 no .
C(16) H(27) 2.4983 no .
C(17) H(21) 2.6917 no .
C(17) H(22) 2.6508 no .
C(17) H(26) 2.7158 no .
C(17) H(27) 2.7101 no .
C(17) H(31) 2.6685 no .
C(18) H(1) 2.4090 no .
C(18) H(2) 2.9184 no .
C(18) H(21) 2.7495 no .
C(18) H(23) 3.2602 no .
C(18) H(25) 3.2777 no .
C(18) H(31) 2.9950 no .
C(19) H(1) 2.4089 no .
C(19) H(2) 3.5358 no .
C(19) H(21) 3.4194 no .
C(19) H(24) 3.2546 no .
C(19) H(26) 3.2484 no .
C(20) H(25) 3.2685 no .
C(21) H(22) 3.2538 no .
C(21) H(26) 3.2602 no .
C(22) H(23) 3.2684 no .
C(23) H(21) 3.0534 no .
C(23) H(22) 3.2484 no .
C(23) H(24) 3.2634 no .
C(23) H(31) 3.1089 no .
C(24) H(1) 3.1964 no .
C(24) H(2) 2.3793 no .
C(24) H(14) 2.9264 no .
C(24) H(21) 3.2689 no .
C(24) H(26) 2.5576 no .
C(24) H(28) 3.2680 no .
C(24) H(30) 3.2741 no .
C(25) H(2) 3.5673 no .
C(25) H(12) 3.4276 no .
C(25) H(14) 2.9689 no .
C(25) H(21) 3.2674 no .
C(25) H(26) 3.3004 no .
C(25) H(29) 3.2681 no .
C(25) H(31) 3.2516 no .
C(26) H(12) 3.4787 no .
C(26) H(14) 3.1058 no .
C(26) H(30) 3.2500 no .
C(27) H(14) 3.1870 no .
C(27) H(27) 3.2616 no .
C(27) H(31) 3.2693 no .
C(28) H(2) 3.5920 no .
C(28) H(14) 3.1122 no .
C(28) H(28) 3.2524 no .
C(29) H(1) 3.5707 no .
C(29) H(2) 2.4076 no .
C(29) H(14) 3.0016 no .
C(29) H(26) 2.7555 no .
C(29) H(27) 3.2523 no .
C(29) H(29) 3.2696 no .
C(30) H(1) 3.4492 no .
C(30) H(5) 3.5346 no .
C(30) H(8) 3.5610 no .
C(30) H(18) 3.4271 no .
C(30) H(22) 3.3434 no .
C(31) H(34) 2.8946 no .
C(32) H(22) 3.5557 no .
C(32) H(32) 3.1507 no .
C(32) H(35) 3.2755 no .
C(32) H(37) 3.3145 no .
C(33) H(33) 2.9909 no .
C(33) H(36) 3.2658 no .
C(34) H(37) 3.3004 no .
C(35) H(34) 3.2738 no .
C(36) H(1) 2.6329 no .
C(36) H(2) 3.3427 no .
C(36) H(6) 3.1076 no .
C(36) H(8) 3.0963 no .
C(36) H(11) 3.1356 no .
C(36) H(35) 3.2869 no .
C(37) H(1) 2.5341 no .
C(37) H(6) 3.5379 no .
C(37) H(8) 2.8728 no .
C(37) H(22) 3.2294 no .
C(37) H(32) 3.1147 no .
C(37) H(33) 3.1953 no .
C(37) H(34) 3.2986 no .
C(37) H(36) 3.2492 no .
H(1) H(22) 2.0465 no .
H(1) H(31) 3.1951 no .
H(1) H(37) 2.4638 no .
H(2) H(9) 3.1757 no .
H(2) H(11) 2.7970 no .
H(2) H(14) 3.0171 no .
H(2) H(22) 3.4415 no .
H(2) H(31) 2.1224 no .
H(2) H(37) 2.7196 no .
H(3) H(7) 2.5817 no .
H(3) H(8) 2.5292 no .
H(4) H(7) 3.5456 no .
H(4) H(15) 2.6470 no .
H(5) H(8) 3.5734 no .
H(5) H(15) 2.6970 no .
H(5) H(18) 2.5349 no .
H(5) H(32) 3.1076 no .
H(6) H(10) 2.6795 no .
H(6) H(11) 2.7298 no .
H(6) H(37) 2.7868 no .
H(7) H(10) 3.5796 no .
H(8) H(37) 3.1287 no .
H(9) H(13) 2.4973 no .
H(9) H(14) 2.5919 no .
H(10) H(13) 3.4836 no .
H(10) H(37) 3.5293 no .
H(11) H(37) 2.2069 no .
H(12) H(16) 2.5203 no .
H(12) H(17) 2.6415 no .
H(12) H(27) 3.5763 no .
H(13) H(16) 3.5177 no .
H(14) H(27) 3.4618 no .
H(14) H(31) 3.5179 no .
H(15) H(18) 2.7083 no .
H(17) H(18) 2.7984 no .
H(17) H(27) 3.5238 no .
H(18) H(19) 2.3305 no .
H(18) H(32) 2.6997 no .
H(19) H(20) 2.3532 no .
H(20) H(21) 2.3335 no .
H(21) H(26) 3.1480 no .
H(21) H(27) 2.7753 no .
H(22) H(23) 2.3196 no .
H(23) H(24) 2.3356 no .
H(24) H(25) 2.3542 no .
H(25) H(26) 2.3393 no .
H(26) H(31) 2.8464 no .
H(27) H(28) 2.3417 no .
H(28) H(29) 2.3304 no .
H(29) H(30) 2.3518 no .
H(30) H(31) 2.3267 no .
H(32) H(33) 2.4835 no .
H(33) H(34) 2.9681 no .
H(34) H(35) 2.3342 no .
H(35) H(36) 2.3369 no .
H(36) H(37) 2.3483 no .
N(1) H(20) 3.1324 no 2_555
C(1) H(35) 3.0052 no 4_554
C(2) H(33) 3.5921 no 2_655
C(2) H(35) 3.0497 no 4_554
C(3) H(33) 3.5336 no 2_655
C(3) H(35) 3.2497 no 4_554
C(4) H(35) 3.3115 no 4_554
C(5) H(35) 3.1014 no 4_554
C(5) H(36) 3.4460 no 4_554
C(6) H(4) 3.3869 no 3_655
C(6) H(15) 3.5186 no 3_655
C(6) H(35) 3.5857 no 4_554
C(6) H(36) 3.1560 no 2_645
C(7) H(26) 2.8432 no 1_655
C(7) H(32) 3.3366 no 2_655
C(7) H(33) 3.2894 no 2_655
C(8) H(33) 3.1203 no 2_655
C(9) H(19) 3.5310 no 3_555
C(9) H(23) 3.5146 no 4_554
C(10) H(4) 3.4828 no 3_655
C(10) H(27) 2.8004 no 3_555
C(10) H(28) 3.3089 no 3_555
C(10) H(36) 3.1806 no 4_554
C(12) H(28) 3.3226 no 3_555
C(12) H(31) 3.5071 no 2_545
C(13) H(12) 3.0556 no 3_555
C(13) H(28) 3.4342 no 3_555
C(13) H(31) 2.9603 no 2_545
C(14) H(1) 3.4184 no 2_545
C(14) H(2) 3.1641 no 2_545
C(14) H(12) 3.1563 no 3_555
C(14) H(16) 2.8684 no 3_555
C(14) H(31) 2.7871 no 2_545
C(15) H(2) 3.5990 no 2_545
C(15) H(16) 3.1291 no 3_555
C(15) H(31) 3.1629 no 2_545
C(18) H(19) 3.3674 no 2_555
C(18) H(20) 3.5970 no 2_555
C(19) H(19) 3.5687 no 2_555
C(19) H(30) 3.2585 no 2_545
C(20) H(9) 3.1611 no 2_545
C(20) H(13) 3.1634 no 4_555
C(20) H(19) 3.4833 no 2_555
C(20) H(23) 3.1720 no 3_556
C(21) H(9) 2.8731 no 2_545
C(21) H(10) 3.4029 no 2_545
C(21) H(19) 3.2126 no 2_555
C(21) H(23) 3.3546 no 3_556
C(21) H(29) 3.1517 no 4_555
C(22) H(8) 3.3528 no 1_455
C(22) H(9) 3.2209 no 2_545
C(22) H(10) 3.2688 no 2_545
C(22) H(19) 3.0173 no 2_555
C(23) H(7) 3.4259 no 1_455
C(23) H(8) 3.1404 no 1_455
C(23) H(19) 3.0930 no 2_555
C(24) H(7) 3.4434 no 1_455
C(25) H(3) 3.5741 no 1_455
C(25) H(7) 3.5251 no 1_455
C(25) H(15) 3.1792 no 3_555
C(25) H(16) 3.5438 no 3_555
C(25) H(17) 3.3942 no 3_555
C(26) H(7) 3.3136 no 1_455
C(26) H(15) 3.1668 no 3_555
C(26) H(19) 3.5035 no 3_555
C(26) H(35) 3.4324 no 4_454
C(27) H(7) 2.9992 no 1_455
C(27) H(24) 3.0155 no 4_554
C(27) H(33) 3.3884 no 2_555
C(27) H(34) 3.5319 no 4_454
C(27) H(35) 3.2321 no 4_454
C(28) H(7) 2.9029 no 1_455
C(28) H(22) 3.4425 no 2_555
C(28) H(32) 3.4766 no 2_555
C(28) H(33) 3.2500 no 2_555
C(29) H(7) 3.1150 no 1_455
C(30) H(6) 3.1753 no 2_645
C(30) H(10) 3.3750 no 2_645
C(30) H(30) 2.8811 no 2_545
C(31) H(6) 3.2853 no 2_645
C(31) H(10) 2.6963 no 2_645
C(31) H(25) 3.4304 no 1_655
C(31) H(30) 2.8071 no 2_545
C(31) H(34) 3.2697 no 3_656
C(32) H(10) 3.5773 no 2_645
C(32) H(25) 2.9825 no 1_655
C(32) H(34) 3.5620 no 3_656
C(33) H(25) 3.1016 no 1_655
C(33) H(29) 3.0466 no 4_655
C(33) H(33) 3.4404 no 3_656
C(33) H(34) 3.3214 no 3_656
C(34) H(25) 3.5675 no 1_655
C(34) H(29) 3.0960 no 4_655
C(35) H(5) 3.4168 no 2_655
C(35) H(16) 3.1259 no 4_555
C(35) H(20) 3.3652 no 2_555
C(36) H(20) 3.1383 no 2_555
C(37) H(25) 3.3965 no 1_655
H(1) C(14) 3.4184 no 2_555
H(1) H(20) 2.6720 no 2_555
H(2) C(14) 3.1641 no 2_555
H(2) C(15) 3.5990 no 2_555
H(2) H(20) 2.7573 no 2_555
H(2) H(21) 3.5122 no 2_555
H(3) C(25) 3.5741 no 1_655
H(3) H(15) 3.5414 no 3_655
H(3) H(21) 3.5916 no 1_655
H(3) H(26) 3.1572 no 1_655
H(3) H(36) 3.2468 no 2_645
H(4) C(6) 3.3869 no 3_655
H(4) C(10) 3.4828 no 3_655
H(4) H(4) 2.5452 no 3_655
H(4) H(5) 3.4901 no 3_655
H(4) H(15) 2.7285 no 3_655
H(4) H(16) 3.4714 no 3_655
H(4) H(28) 3.4254 no 1_655
H(4) H(35) 3.2470 no 4_554
H(4) H(36) 3.0380 no 2_645
H(4) H(36) 3.5807 no 4_554
H(5) C(35) 3.4168 no 2_645
H(5) H(4) 3.4901 no 3_655
H(5) H(36) 2.6813 no 2_645
H(6) C(30) 3.1753 no 2_655
H(6) C(31) 3.2853 no 2_655
H(6) H(26) 3.2846 no 1_655
H(6) H(32) 2.5747 no 2_655
H(6) H(33) 2.8610 no 2_655
H(7) C(23) 3.4259 no 1_655
H(7) C(24) 3.4434 no 1_655
H(7) C(25) 3.5251 no 1_655
H(7) C(26) 3.3136 no 1_655
H(7) C(27) 2.9992 no 1_655
H(7) C(28) 2.9029 no 1_655
H(7) C(29) 3.1150 no 1_655
H(7) H(26) 2.4935 no 1_655
H(7) H(29) 3.3933 no 1_655
H(7) H(30) 3.2698 no 1_655
H(7) H(31) 3.5687 no 1_655
H(7) H(32) 3.2831 no 2_655
H(7) H(33) 3.0780 no 2_655
H(7) H(35) 3.4459 no 4_554
H(8) C(22) 3.3528 no 1_655
H(8) C(23) 3.1404 no 1_655
H(8) H(25) 2.8665 no 1_655
H(8) H(26) 2.3999 no 1_655
H(9) C(20) 3.1611 no 2_555
H(9) C(21) 2.8731 no 2_555
H(9) C(22) 3.2209 no 2_555
H(9) H(23) 3.4782 no 2_555
H(9) H(24) 3.0207 no 2_555
H(9) H(25) 3.5653 no 2_555
H(10) C(21) 3.4029 no 2_555
H(10) C(22) 3.2688 no 2_555
H(10) C(30) 3.3750 no 2_655
H(10) C(31) 2.6963 no 2_655
H(10) C(32) 3.5773 no 2_655
H(10) H(24) 3.4155 no 2_555
H(10) H(25) 3.1921 no 2_555
H(10) H(32) 3.4941 no 2_655
H(10) H(33) 2.2312 no 2_655
H(10) H(34) 3.5615 no 4_554
H(11) H(21) 2.9852 no 2_555
H(11) H(33) 3.5850 no 2_655
H(12) C(13) 3.0556 no 3_555
H(12) C(14) 3.1563 no 3_555
H(12) H(19) 2.7475 no 3_555
H(12) H(20) 2.9230 no 3_555
H(13) C(20) 3.1634 no 4_554
H(13) H(23) 2.7433 no 4_554
H(15) C(6) 3.5186 no 3_655
H(15) C(25) 3.1792 no 3_555
H(15) C(26) 3.1668 no 3_555
H(15) H(3) 3.5414 no 3_655
H(15) H(4) 2.7285 no 3_655
H(15) H(27) 2.6147 no 3_555
H(15) H(28) 2.5826 no 3_555
H(15) H(36) 3.2611 no 4_554
H(16) C(14) 2.8684 no 3_555
H(16) C(15) 3.1291 no 3_555
H(16) C(25) 3.5438 no 3_555
H(16) C(35) 3.1259 no 4_554
H(16) H(4) 3.4714 no 3_655
H(16) H(20) 2.7252 no 3_555
H(16) H(21) 3.2057 no 3_555
H(16) H(27) 2.7008 no 3_555
H(16) H(36) 2.5434 no 4_554
H(17) C(25) 3.3942 no 3_555
H(17) H(17) 3.4653 no 3_555
H(17) H(27) 2.6065 no 3_555
H(17) H(28) 3.2272 no 3_555
H(18) H(28) 2.7952 no 3_555
H(19) C(9) 3.5310 no 3_555
H(19) C(18) 3.3674 no 2_545
H(19) C(19) 3.5687 no 2_545
H(19) C(20) 3.4833 no 2_545
H(19) C(21) 3.2126 no 2_545
H(19) C(22) 3.0173 no 2_545
H(19) C(23) 3.0930 no 2_545
H(19) C(26) 3.5035 no 3_555
H(19) H(12) 2.7475 no 3_555
H(19) H(25) 3.3796 no 2_545
H(19) H(26) 3.4965 no 2_545
H(19) H(28) 2.9980 no 3_555
H(19) H(31) 3.2604 no 2_545
H(20) N(1) 3.1324 no 2_545
H(20) C(18) 3.5970 no 2_545
H(20) C(35) 3.3652 no 2_545
H(20) C(36) 3.1383 no 2_545
H(20) H(1) 2.6720 no 2_545
H(20) H(2) 2.7573 no 2_545
H(20) H(12) 2.9230 no 3_555
H(20) H(16) 2.7252 no 3_555
H(20) H(31) 3.0060 no 2_545
H(20) H(36) 3.2921 no 2_545
H(20) H(37) 2.8843 no 2_545
H(21) H(2) 3.5122 no 2_545
H(21) H(3) 3.5916 no 1_455
H(21) H(11) 2.9852 no 2_545
H(21) H(16) 3.2057 no 3_555
H(21) H(31) 3.5467 no 2_545
H(21) H(37) 3.3171 no 2_545
H(22) C(28) 3.4425 no 2_545
H(22) H(30) 2.6118 no 2_545
H(23) C(9) 3.5146 no 4_555
H(23) C(20) 3.1720 no 3_556
H(23) C(21) 3.3546 no 3_556
H(23) H(9) 3.4782 no 2_545
H(23) H(13) 2.7433 no 4_555
H(23) H(23) 2.4613 no 3_556
H(23) H(24) 2.8461 no 3_556
H(23) H(30) 3.3226 no 2_545
H(24) C(27) 3.0155 no 4_555
H(24) H(9) 3.0207 no 2_545
H(24) H(10) 3.4155 no 2_545
H(24) H(23) 2.8461 no 3_556
H(24) H(29) 2.4459 no 4_555
H(24) H(30) 3.5578 no 4_555
H(24) H(34) 3.5876 no 1_455
H(25) C(31) 3.4304 no 1_455
H(25) C(32) 2.9825 no 1_455
H(25) C(33) 3.1016 no 1_455
H(25) C(34) 3.5675 no 1_455
H(25) C(37) 3.3965 no 1_455
H(25) H(8) 2.8665 no 1_455
H(25) H(9) 3.5653 no 2_545
H(25) H(10) 3.1921 no 2_545
H(25) H(19) 3.3796 no 2_555
H(25) H(29) 3.3356 no 4_555
H(25) H(34) 3.3929 no 1_455
H(26) C(7) 2.8432 no 1_455
H(26) H(3) 3.1572 no 1_455
H(26) H(6) 3.2846 no 1_455
H(26) H(7) 2.4935 no 1_455
H(26) H(8) 2.3999 no 1_455
H(26) H(19) 3.4965 no 2_555
H(27) C(10) 2.8004 no 3_555
H(27) H(15) 2.6147 no 3_555
H(27) H(16) 2.7008 no 3_555
H(27) H(17) 2.6065 no 3_555
H(28) C(10) 3.3089 no 3_555
H(28) C(12) 3.3226 no 3_555
H(28) C(13) 3.4342 no 3_555
H(28) H(4) 3.4254 no 1_455
H(28) H(15) 2.5826 no 3_555
H(28) H(17) 3.2272 no 3_555
H(28) H(18) 2.7952 no 3_555
H(28) H(19) 2.9980 no 3_555
H(28) H(35) 3.1525 no 4_454
H(29) C(21) 3.1517 no 4_554
H(29) C(33) 3.0466 no 4_454
H(29) C(34) 3.0960 no 4_454
H(29) H(7) 3.3933 no 1_455
H(29) H(24) 2.4459 no 4_554
H(29) H(25) 3.3356 no 4_554
H(29) H(33) 3.0406 no 2_555
H(29) H(34) 2.6722 no 4_454
H(29) H(35) 2.7691 no 4_454
H(30) C(19) 3.2585 no 2_555
H(30) C(30) 2.8811 no 2_555
H(30) C(31) 2.8071 no 2_555
H(30) H(7) 3.2698 no 1_455
H(30) H(22) 2.6118 no 2_555
H(30) H(23) 3.3226 no 2_555
H(30) H(24) 3.5578 no 4_554
H(30) H(32) 2.9140 no 2_555
H(30) H(33) 2.7892 no 2_555
H(31) C(12) 3.5071 no 2_555
H(31) C(13) 2.9603 no 2_555
H(31) C(14) 2.7871 no 2_555
H(31) C(15) 3.1629 no 2_555
H(31) H(7) 3.5687 no 1_455
H(31) H(19) 3.2604 no 2_555
H(31) H(20) 3.0060 no 2_555
H(31) H(21) 3.5467 no 2_555
H(32) C(7) 3.3366 no 2_645
H(32) C(28) 3.4766 no 2_545
H(32) H(6) 2.5747 no 2_645
H(32) H(7) 3.2831 no 2_645
H(32) H(10) 3.4941 no 2_645
H(32) H(30) 2.9140 no 2_545
H(33) C(2) 3.5921 no 2_645
H(33) C(3) 3.5336 no 2_645
H(33) C(7) 3.2894 no 2_645
H(33) C(8) 3.1203 no 2_645
H(33) C(27) 3.3884 no 2_545
H(33) C(28) 3.2500 no 2_545
H(33) C(33) 3.4404 no 3_656
H(33) H(6) 2.8610 no 2_645
H(33) H(7) 3.0780 no 2_645
H(33) H(10) 2.2312 no 2_645
H(33) H(11) 3.5850 no 2_645
H(33) H(29) 3.0406 no 2_545
H(33) H(30) 2.7892 no 2_545
H(33) H(34) 2.5858 no 3_656
H(33) H(35) 3.5449 no 3_656
H(34) C(27) 3.5319 no 4_655
H(34) C(31) 3.2697 no 3_656
H(34) C(32) 3.5620 no 3_656
H(34) C(33) 3.3214 no 3_656
H(34) H(10) 3.5615 no 4_555
H(34) H(24) 3.5876 no 1_655
H(34) H(25) 3.3929 no 1_655
H(34) H(29) 2.6722 no 4_655
H(34) H(33) 2.5858 no 3_656
H(34) H(34) 2.5785 no 3_656
H(35) C(1) 3.0052 no 4_555
H(35) C(2) 3.0497 no 4_555
H(35) C(3) 3.2497 no 4_555
H(35) C(4) 3.3115 no 4_555
H(35) C(5) 3.1014 no 4_555
H(35) C(6) 3.5857 no 4_555
H(35) C(26) 3.4324 no 4_655
H(35) C(27) 3.2321 no 4_655
H(35) H(4) 3.2470 no 4_555
H(35) H(7) 3.4459 no 4_555
H(35) H(28) 3.1525 no 4_655
H(35) H(29) 2.7691 no 4_655
H(35) H(33) 3.5449 no 3_656
H(36) C(5) 3.4460 no 4_555
H(36) C(6) 3.1560 no 2_655
H(36) C(10) 3.1806 no 4_555
H(36) H(3) 3.2468 no 2_655
H(36) H(4) 3.0380 no 2_655
H(36) H(4) 3.5807 no 4_555
H(36) H(5) 2.6813 no 2_655
H(36) H(15) 3.2611 no 4_555
H(36) H(16) 2.5434 no 4_555
H(36) H(20) 3.2921 no 2_555
H(37) H(20) 2.8843 no 2_555
H(37) H(21) 3.3171 no 2_555

loop_
_geom_torsion_atom_site_label_1
_geom_torsion_atom_site_label_2
_geom_torsion_atom_site_label_3
_geom_torsion_atom_site_label_4
_geom_torsion
_geom_torsion_publ_flag
N(1) Ir(1) N(2) C(30) 119.8(3) no
N(1) Ir(1) N(2) C(37) -61.1(3) no
N(2) Ir(1) N(1) C(17) -111.55(18) no
N(1) Ir(1) C(2) C(1) -171.74(11) no
N(1) Ir(1) C(2) C(3) -52.2(2) no
N(1) Ir(1) C(2) C(7) 71.7(3) no
C(2) Ir(1) N(1) C(17) 158.60(15) no
N(1) Ir(1) C(3) C(2) 141.09(14) no
N(1) Ir(1) C(3) C(4) -99.59(15) no
N(1) Ir(1) C(3) C(8) 17.1(3) no
C(3) Ir(1) N(1) C(17) 129.70(17) no
N(1) Ir(1) C(4) C(3) 90.75(15) no
N(1) Ir(1) C(4) C(5) -153.01(13) no
N(1) Ir(1) C(4) C(9) -31.2(3) no
C(4) Ir(1) N(1) C(17) 90.11(19) no
N(1) Ir(1) C(5) C(1) 160.29(13) no
N(1) Ir(1) C(5) C(4) 41.0(3) no
N(1) Ir(1) C(5) C(10) -78.7(3) no
C(5) Ir(1) N(1) C(17) 65.2(3) no
N(1) Ir(1) C(11) C(12) -169.8(3) no
N(1) Ir(1) C(11) C(16) 12.2(2) no
C(11) Ir(1) N(1) C(17) -21.56(17) no
N(2) Ir(1) C(1) C(2) -81.68(15) no
N(2) Ir(1) C(1) C(5) 163.88(13) no
N(2) Ir(1) C(1) C(6) 40.1(3) no
C(1) Ir(1) N(2) C(30) -72.4(3) no
C(1) Ir(1) N(2) C(37) 106.7(3) no
N(2) Ir(1) C(2) C(1) 104.73(14) no
N(2) Ir(1) C(2) C(3) -135.72(15) no
N(2) Ir(1) C(2) C(7) -11.8(3) no
C(2) Ir(1) N(2) C(30) -111.2(3) no
C(2) Ir(1) N(2) C(37) 67.9(3) no
N(2) Ir(1) C(3) C(2) 53.21(19) no
N(2) Ir(1) C(3) C(4) 172.53(12) no
N(2) Ir(1) C(3) C(8) -70.8(3) no
C(3) Ir(1) N(2) C(30) -139.8(3) no
C(3) Ir(1) N(2) C(37) 39.3(3) no
N(2) Ir(1) C(4) C(3) -17.1(5) no
N(2) Ir(1) C(4) C(5) 99.1(4) no
N(2) Ir(1) C(4) C(9) -139.0(3) no
C(4) Ir(1) N(2) C(30) -127.7(3) no
C(4) Ir(1) N(2) C(37) 51.4(5) no
N(2) Ir(1) C(5) C(1) -24.7(3) no
N(2) Ir(1) C(5) C(4) -144.05(14) no
N(2) Ir(1) C(5) C(10) 96.2(3) no
C(5) Ir(1) N(2) C(30) -56.8(4) no
C(5) Ir(1) N(2) C(37) 122.3(3) no
N(2) Ir(1) C(11) C(12) -87.8(3) no
N(2) Ir(1) C(11) C(16) 94.1(3) no
C(11) Ir(1) N(2) C(30) 41.4(3) no
C(11) Ir(1) N(2) C(37) -139.4(3) no
C(1) Ir(1) C(2) C(3) 119.5(3) no
C(1) Ir(1) C(2) C(7) -116.6(4) no
C(2) Ir(1) C(1) C(5) -114.4(3) no
C(2) Ir(1) C(1) C(6) 121.8(4) no
C(1) Ir(1) C(3) C(2) -37.61(14) no
C(1) Ir(1) C(3) C(4) 81.70(17) no
C(1) Ir(1) C(3) C(8) -161.6(3) no
C(3) Ir(1) C(1) C(2) 35.21(13) no
C(3) Ir(1) C(1) C(5) -79.22(16) no
C(3) Ir(1) C(1) C(6) 157.0(3) no
C(1) Ir(1) C(4) C(3) -79.17(17) no
C(1) Ir(1) C(4) C(5) 37.07(14) no
C(1) Ir(1) C(4) C(9) 158.9(4) no
C(4) Ir(1) C(1) C(2) 77.93(16) no
C(4) Ir(1) C(1) C(5) -36.50(14) no
C(4) Ir(1) C(1) C(6) -160.3(3) no
C(1) Ir(1) C(5) C(4) -119.3(3) no
C(1) Ir(1) C(5) C(10) 121.0(4) no
C(5) Ir(1) C(1) C(2) 114.4(3) no
C(5) Ir(1) C(1) C(6) -123.8(4) no
C(1) Ir(1) C(11) C(12) 15.9(3) no
C(1) Ir(1) C(11) C(16) -162.2(2) no
C(11) Ir(1) C(1) C(2) -175.68(13) no
C(11) Ir(1) C(1) C(5) 69.89(18) no
C(11) Ir(1) C(1) C(6) -53.9(3) no
C(2) Ir(1) C(3) C(4) 119.3(3) no
C(2) Ir(1) C(3) C(8) -124.0(4) no
C(3) Ir(1) C(2) C(1) -119.5(3) no
C(3) Ir(1) C(2) C(7) 123.9(4) no
C(2) Ir(1) C(4) C(3) -35.54(14) no
C(2) Ir(1) C(4) C(5) 80.71(17) no
C(2) Ir(1) C(4) C(9) -157.5(4) no
C(4) Ir(1) C(2) C(1) -82.26(16) no
C(4) Ir(1) C(2) C(3) 37.28(14) no
C(4) Ir(1) C(2) C(7) 161.2(3) no
C(2) Ir(1) C(5) C(1) 39.80(14) no
C(2) Ir(1) C(5) C(4) -79.50(16) no
C(2) Ir(1) C(5) C(10) 160.8(3) no
C(5) Ir(1) C(2) C(1) -39.45(14) no
C(5) Ir(1) C(2) C(3) 80.10(17) no
C(5) Ir(1) C(2) C(7) -156.0(3) no
C(2) Ir(1) C(11) C(12) 10.0(5) no
C(2) Ir(1) C(11) C(16) -168.1(2) no
C(11) Ir(1) C(2) C(1) 8.6(4) no
C(11) Ir(1) C(2) C(3) 128.1(3) no
C(11) Ir(1) C(2) C(7) -108.0(4) no
C(3) Ir(1) C(4) C(5) 116.2(3) no
C(3) Ir(1) C(4) C(9) -121.9(4) no
C(4) Ir(1) C(3) C(2) -119.3(3) no
C(4) Ir(1) C(3) C(8) 116.7(4) no
C(3) Ir(1) C(5) C(1) 80.80(16) no
C(3) Ir(1) C(5) C(4) -38.50(14) no
C(3) Ir(1) C(5) C(10) -158.2(3) no
C(5) Ir(1) C(3) C(2) -81.05(17) no
C(5) Ir(1) C(3) C(4) 38.27(14) no
C(5) Ir(1) C(3) C(8) 154.9(3) no
C(3) Ir(1) C(11) C(12) 94.5(4) no
C(3) Ir(1) C(11) C(16) -83.5(4) no
C(11) Ir(1) C(3) C(2) -129.5(3) no
C(11) Ir(1) C(3) C(4) -10.2(4) no
C(11) Ir(1) C(3) C(8) 106.5(4) no
C(4) Ir(1) C(5) C(1) 119.3(3) no
C(4) Ir(1) C(5) C(10) -119.7(4) no
C(5) Ir(1) C(4) C(3) -116.2(3) no
C(5) Ir(1) C(4) C(9) 121.8(4) no
C(4) Ir(1) C(11) C(12) 87.7(3) no
C(4) Ir(1) C(11) C(16) -90.4(3) no
C(11) Ir(1) C(4) C(3) 174.79(14) no
C(11) Ir(1) C(4) C(5) -68.97(18) no
C(11) Ir(1) C(4) C(9) 52.9(4) no
C(5) Ir(1) C(11) C(12) 52.2(3) no
C(5) Ir(1) C(11) C(16) -125.9(3) no
C(11) Ir(1) C(5) C(1) -119.97(15) no
C(11) Ir(1) C(5) C(4) 120.73(15) no
C(11) Ir(1) C(5) C(10) 1.0(3) no
Ir(1) N(1) C(17) C(16) 25.5(3) no
Ir(1) N(1) C(17) C(18) 143.19(18) no
Ir(1) N(1) C(17) C(24) -94.3(3) no
Ir(1) N(2) C(30) C(31) 179.39(19) no
Ir(1) N(2) C(37) C(32) -179.97(18) no
Ir(1) N(2) C(37) C(36) -0.4(5) no
C(30) N(2) C(37) C(32) -0.7(4) no
C(30) N(2) C(37) C(36) 178.9(4) no
C(37) N(2) C(30) C(31) 0.1(4) no
Ir(1) C(1) C(2) C(3) -60.9(3) no
Ir(1) C(1) C(2) C(7) 118.4(3) no
Ir(1) C(1) C(5) C(4) 60.7(2) no
Ir(1) C(1) C(5) C(10) -119.9(4) no
C(2) C(1) C(5) Ir(1) -65.8(3) no
C(2) C(1) C(5) C(4) -5.2(4) no
C(2) C(1) C(5) C(10) 174.3(3) no
C(5) C(1) C(2) Ir(1) 64.6(3) no
C(5) C(1) C(2) C(3) 3.7(4) no
C(5) C(1) C(2) C(7) -177.1(3) no
C(6) C(1) C(2) Ir(1) -125.7(4) no
C(6) C(1) C(2) C(3) 173.4(4) no
C(6) C(1) C(2) C(7) -7.4(6) no
C(6) C(1) C(5) Ir(1) 124.8(5) no
C(6) C(1) C(5) C(4) -174.5(4) no
C(6) C(1) C(5) C(10) 4.9(7) no
Ir(1) C(2) C(3) C(4) -58.6(2) no
Ir(1) C(2) C(3) C(8) 123.3(4) no
C(1) C(2) C(3) Ir(1) 57.7(3) no
C(1) C(2) C(3) C(4) -0.9(4) no
C(1) C(2) C(3) C(8) -179.0(4) no
C(7) C(2) C(3) Ir(1) -121.5(4) no
C(7) C(2) C(3) C(4) 179.9(4) no
C(7) C(2) C(3) C(8) 1.8(7) no
Ir(1) C(3) C(4) C(5) -62.6(2) no
Ir(1) C(3) C(4) C(9) 129.5(4) no
C(2) C(3) C(4) Ir(1) 60.3(3) no
C(2) C(3) C(4) C(5) -2.3(4) no
C(2) C(3) C(4) C(9) -170.2(3) no
C(8) C(3) C(4) Ir(1) -121.5(4) no
C(8) C(3) C(4) C(5) 175.9(4) no
C(8) C(3) C(4) C(9) 8.0(6) no
Ir(1) C(4) C(5) C(1) -59.6(2) no
Ir(1) C(4) C(5) C(10) 121.0(4) no
C(3) C(4) C(5) Ir(1) 64.3(3) no
C(3) C(4) C(5) C(1) 4.7(4) no
C(3) C(4) C(5) C(10) -174.8(3) no
C(9) C(4) C(5) Ir(1) -128.1(4) no
C(9) C(4) C(5) C(1) 172.3(4) no
C(9) C(4) C(5) C(10) -7.1(6) no
Ir(1) C(11) C(12) C(13) -175.1(2) no
Ir(1) C(11) C(16) C(15) 176.6(2) no
Ir(1) C(11) C(16) C(17) -0.8(4) no
C(12) C(11) C(16) C(15) -1.7(5) no
C(12) C(11) C(16) C(17) -179.1(3) no
C(16) C(11) C(12) C(13) 3.0(5) no
C(11) C(12) C(13) C(14) -1.3(5) no
C(12) C(13) C(14) C(15) -1.9(5) no
C(13) C(14) C(15) C(16) 3.1(5) no
C(14) C(15) C(16) C(11) -1.4(5) no
C(14) C(15) C(16) C(17) 176.0(3) no
C(11) C(16) C(17) N(1) -15.9(4) no
C(11) C(16) C(17) C(18) -132.5(3) no
C(11) C(16) C(17) C(24) 99.4(4) no
C(15) C(16) C(17) N(1) 166.7(3) no
C(15) C(16) C(17) C(18) 50.1(4) no
C(15) C(16) C(17) C(24) -78.0(4) no
N(1) C(17) C(18) C(19) -51.1(4) no
N(1) C(17) C(18) C(23) 133.4(3) no
N(1) C(17) C(24) C(25) 122.5(3) no
N(1) C(17) C(24) C(29) -55.6(4) no
C(16) C(17) C(18) C(19) 63.7(4) no
C(16) C(17) C(18) C(23) -111.8(3) no
C(16) C(17) C(24) C(25) 7.6(5) no
C(16) C(17) C(24) C(29) -170.5(3) no
C(18) C(17) C(24) C(25) -118.5(4) no
C(18) C(17) C(24) C(29) 63.4(4) no
C(24) C(17) C(18) C(19) -168.8(3) no
C(24) C(17) C(18) C(23) 15.7(5) no
C(17) C(18) C(19) C(20) -178.5(3) no
C(17) C(18) C(23) C(22) 177.3(3) no
C(19) C(18) C(23) C(22) 1.8(6) no
C(23) C(18) C(19) C(20) -2.8(6) no
C(18) C(19) C(20) C(21) 1.9(6) no
C(19) C(20) C(21) C(22) 0.2(6) no
C(20) C(21) C(22) C(23) -1.2(6) no
C(21) C(22) C(23) C(18) 0.2(6) no
C(17) C(24) C(25) C(26) -178.4(3) no
C(17) C(24) C(29) C(28) 177.1(3) no
C(25) C(24) C(29) C(28) -1.1(6) no
C(29) C(24) C(25) C(26) -0.3(6) no
C(24) C(25) C(26) C(27) 0.5(6) no
C(25) C(26) C(27) C(28) 0.6(6) no
C(26) C(27) C(28) C(29) -1.9(6) no
C(27) C(28) C(29) C(24) 2.1(6) no
N(2) C(30) C(31) C(32) 0.5(4) no
C(30) C(31) C(32) C(33) 179.5(4) no
C(30) C(31) C(32) C(37) -0.9(4) no
C(31) C(32) C(33) C(34) 178.6(4) no
C(31) C(32) C(37) N(2) 1.0(4) no
C(31) C(32) C(37) C(36) -178.6(3) no
C(33) C(32) C(37) N(2) -179.3(3) no
C(33) C(32) C(37) C(36) 1.1(6) no
C(37) C(32) C(33) C(34) -1.1(6) no
C(32) C(33) C(34) C(35) 0.3(6) no
C(33) C(34) C(35) C(36) 0.5(6) no
C(34) C(35) C(36) C(37) -0.4(6) no
C(35) C(36) C(37) N(2) -179.9(4) no
C(35) C(36) C(37) C(32) -0.4(6) no
